data_4327979
loop_
_publ_author_name
'Sacramento Ferrer'
'Francesc Lloret'
'Emilio Pardo'
'Juan Modesto Clemente-Juan'
'Malva Liu-Gonz\'alez'
'Santiago Garc\'ia-Granda'

_publ_section_title
;
 Antisymmetric Exchange in Triangular Tricopper(II) Complexes: Correlation
 among Structural, Magnetic, and Electron Paramagnetic Resonance
 Parameters
;
_journal_name_full 'Inorganic Chemistry'
_journal_page_first 985
_journal_page_last 1001
_journal_paper_doi 10.1021/ic2020034
_journal_volume 51
_journal_year 2012
_chemical_formula_moiety 'C12 H25 Cl Cu3 N15 O11, Cl O4, 3(H2 O)'
_chemical_formula_sum 'C12 H31 Cl2 Cu3 N15 O18'
_chemical_formula_weight 935.07
_chemical_name_systematic
;
 ?
;
_space_group_IT_number 2
_symmetry_cell_setting triclinic
_symmetry_space_group_name_Hall '-P 1'
_symmetry_space_group_name_H-M 'P -1'
_atom_sites_solution_hydrogens geom
_atom_sites_solution_primary direct
_atom_sites_solution_secondary difmap
_audit_creation_method SHELXL-97
_cell_angle_alpha 76.680(11)
_cell_angle_beta 69.074(11)
_cell_angle_gamma 88.280(11)
_cell_formula_units_Z 2
_cell_length_a 11.216(2)
_cell_length_b 11.538(2)
_cell_length_c 13.696(3)
_cell_measurement_reflns_used 4634
_cell_measurement_temperature 293(2)
_cell_measurement_theta_max 69.40
_cell_measurement_theta_min 3.55
_cell_volume 1608.3(6)
_computing_cell_refinement 'HKL Scalepack (Otwinowski & Minor 1997)'
_computing_data_collection 'Collect (Nonius BV, 1997-2000)'
_computing_data_reduction 'HKL Denzo and Scalepack (Otwinowski & Minor 1997)'
_computing_molecular_graphics 'Ortep-3 for Windows (Farrugia, 1997)'
_computing_publication_material
;
 WinGX publication routines (Farrugia, 1999)
;
_computing_structure_refinement 'SHELXL-97 (Sheldrick, 1997)'
_computing_structure_solution 'DIRDIF (Beurskens et al., 1999)'
_diffrn_ambient_temperature 293(2)
_diffrn_detector_area_resol_mean 9
_diffrn_measured_fraction_theta_full 0.860
_diffrn_measured_fraction_theta_max 0.860
_diffrn_measurement_device '95mm CCD camera on \k-goniostat'
_diffrn_measurement_device_type KappaCCD
_diffrn_measurement_method CCD
_diffrn_radiation_monochromator 'horizonally mounted graphite crystal'
_diffrn_radiation_source 'fine-focus sealed tube'
_diffrn_radiation_type CuK\a
_diffrn_radiation_wavelength 1.54184
_diffrn_reflns_av_R_equivalents 0.1331
_diffrn_reflns_av_sigmaI/netI 0.1198
_diffrn_reflns_limit_h_max 12
_diffrn_reflns_limit_h_min 0
_diffrn_reflns_limit_k_max 14
_diffrn_reflns_limit_k_min -13
_diffrn_reflns_limit_l_max 15
_diffrn_reflns_limit_l_min -14
_diffrn_reflns_number 5177
_diffrn_reflns_theta_full 69.40
_diffrn_reflns_theta_max 69.40
_diffrn_reflns_theta_min 3.55
_exptl_absorpt_coefficient_mu 4.732
_exptl_absorpt_correction_T_max 0.490
_exptl_absorpt_correction_T_min 0.271
_exptl_absorpt_correction_type refdelf
_exptl_absorpt_process_details
;
Parkin S,Moezzi B & Hope H, (1995) J. Appl. Cryst. 28, 53-56
cubic fit to sin(theta)/lambda - 24 parameters
;
_exptl_crystal_colour darkgreen
_exptl_crystal_density_diffrn 1.931
_exptl_crystal_description prismatic
_exptl_crystal_F_000 946
_exptl_crystal_size_max 0.25
_exptl_crystal_size_mid 0.20
_exptl_crystal_size_min 0.15
_refine_diff_density_max 1.143
_refine_diff_density_min -1.216
_refine_diff_density_rms 0.150
_refine_ls_extinction_coef 0.0005(3)
_refine_ls_extinction_expression Fc^*^=kFc[1+0.001xFc^2^\l^3^/sin(2\q)]^-1/4^
_refine_ls_extinction_method SHELXL
_refine_ls_goodness_of_fit_ref 0.966
_refine_ls_hydrogen_treatment constr
_refine_ls_matrix_type full
_refine_ls_number_parameters 460
_refine_ls_number_reflns 5177
_refine_ls_number_restraints 2
_refine_ls_restrained_S_all 0.966
_refine_ls_R_factor_all 0.1331
_refine_ls_R_factor_gt 0.0882
_refine_ls_shift/su_max 0.000
_refine_ls_shift/su_mean 0.000
_refine_ls_structure_factor_coef Fsqd
_refine_ls_weighting_details 'calc w=1/[\s^2^(Fo^2^)+(0.1694P)^2^+0.0000P] where P=(Fo^2^+2Fc^2^)/3'
_refine_ls_weighting_scheme calc
_refine_ls_wR_factor_gt 0.2290
_refine_ls_wR_factor_ref 0.2706
_reflns_number_gt 3053
_reflns_number_total 5177
_reflns_threshold_expression >2sigma(I)
_cod_data_source_file ic2020034_si_001_2.cif
_cod_data_source_block jbb2
_cod_original_cell_volume 1608.3(5)
_cod_database_code 4327979

loop_
_symmetry_equiv_pos_as_xyz
'x, y, z'
'-x, -y, -z'

loop_
_atom_site_label
_atom_site_type_symbol
_atom_site_fract_x
_atom_site_fract_y
_atom_site_fract_z
_atom_site_U_iso_or_equiv
_atom_site_adp_type
_atom_site_occupancy
_atom_site_symmetry_multiplicity
_atom_site_calc_flag
_atom_site_refinement_flags
Cu1 Cu 0.63577(12) 0.49216(11) 0.73176(10) 0.0518(5) Uani 1 1 d .
Cu2 Cu 0.77104(12) 0.72067(12) 0.51875(11) 0.0548(5) Uani 1 1 d .
Cu3 Cu 0.49227(12) 0.75487(11) 0.71445(11) 0.0544(5) Uani 1 1 d D
Cl1 Cl 0.2603(3) 0.0781(2) 0.2037(2) 0.0708(8) Uani 1 1 d .
O1A O 0.3101(7) 0.1972(6) 0.1901(6) 0.078(2) Uani 1 1 d .
O1B O 0.2389(10) 0.0719(9) 0.1071(8) 0.113(3) Uani 1 1 d .
O1C O 0.3525(8) -0.0050(7) 0.2197(6) 0.083(2) Uani 1 1 d .
O1D O 0.1454(8) 0.0528(8) 0.2951(8) 0.119(4) Uani 1 1 d .
Cl2 Cl -0.3854(3) -0.3680(2) 0.3314(2) 0.0727(8) Uani 1 1 d .
O2A O -0.2591(10) -0.3740(13) 0.2691(11) 0.168(6) Uani 1 1 d .
O2B O -0.4402(16) -0.4805(10) 0.3827(11) 0.187(7) Uani 1 1 d .
O2C O -0.4544(12) -0.3133(11) 0.2691(10) 0.148(5) Uani 1 1 d .
O2D O -0.3935(9) -0.2985(7) 0.4067(7) 0.088(2) Uani 1 1 d .
O11 O 0.9026(6) 0.7694(6) 0.3713(5) 0.0599(18) Uani 1 1 d .
O31 O 0.3730(6) 0.8728(6) 0.7782(5) 0.0643(19) Uani 1 1 d .
O21 O 0.6371(6) 0.3335(5) 0.8258(5) 0.0535(16) Uani 1 1 d .
N11 N 0.7590(7) 0.4609(7) 0.6006(6) 0.0510(19) Uani 1 1 d .
N12 N 0.8191(7) 0.5598(6) 0.5173(6) 0.054(2) Uani 1 1 d .
N13 N 0.8929(7) 0.3974(7) 0.4603(6) 0.056(2) Uani 1 1 d .
N14 N 0.7761(8) 0.2523(7) 0.6195(7) 0.067(2) Uani 1 1 d .
H14A H 0.7224 0.2370 0.6846 0.081 Uiso 1 1 calc R
H14B H 0.8102 0.1948 0.5907 0.081 Uiso 1 1 calc R
N15 N 0.9750(7) 0.5878(7) 0.3413(6) 0.057(2) Uani 1 1 d .
H15 H 1.0303 0.5527 0.2975 0.068 Uiso 1 1 calc R
N21 N 0.4207(7) 0.6257(7) 0.8417(6) 0.0507(19) Uani 1 1 d .
N22 N 0.4938(6) 0.5233(6) 0.8480(6) 0.0458(18) Uani 1 1 d .
N23 N 0.3107(7) 0.4892(7) 0.9919(6) 0.053(2) Uani 1 1 d .
N24 N 0.2208(8) 0.6765(8) 0.9543(7) 0.073(3) Uani 1 1 d .
H24A H 0.2283 0.7465 0.9129 0.088 Uiso 1 1 calc R
H24B H 0.1540 0.6554 1.0115 0.088 Uiso 1 1 calc R
N25 N 0.4570(6) 0.3345(6) 0.9728(6) 0.0492(19) Uani 1 1 d .
H25 H 0.4102 0.2938 1.0354 0.059 Uiso 1 1 calc R
N31 N 0.7035(7) 0.8788(7) 0.5200(6) 0.056(2) Uani 1 1 d .
N32 N 0.5864(7) 0.8864(7) 0.6016(6) 0.054(2) Uani 1 1 d .
N33 N 0.6597(7) 1.0720(7) 0.5077(7) 0.059(2) Uani 1 1 d .
N34 N 0.8538(9) 1.0229(8) 0.3833(8) 0.087(3) Uani 1 1 d .
H34A H 0.9033 0.9692 0.3600 0.104 Uiso 1 1 calc R
H34B H 0.8747 1.0971 0.3527 0.104 Uiso 1 1 calc R
N35 N 0.4618(7) 1.0456(7) 0.6537(6) 0.062(2) Uani 1 1 d .
H35 H 0.4522 1.1206 0.6349 0.074 Uiso 1 1 calc R
C11 C 0.8072(8) 0.3677(9) 0.5619(7) 0.053(2) Uani 1 1 d .
C12 C 0.8944(8) 0.5161(8) 0.4391(7) 0.049(2) Uani 1 1 d .
C13 C 0.9729(9) 0.7078(9) 0.3103(8) 0.059(3) Uani 1 1 d .
C14 C 1.0596(11) 0.7668(11) 0.2006(8) 0.075(3) Uani 1 1 d .
H14C H 1.1052 0.7076 0.1649 0.090 Uiso 1 1 calc R
H14D H 1.1195 0.8213 0.2050 0.090 Uiso 1 1 calc R
H14E H 1.0105 0.8097 0.1607 0.090 Uiso 1 1 calc R
C21 C 0.3149(9) 0.5989(9) 0.9290(7) 0.054(2) Uani 1 1 d .
C22 C 0.4208(9) 0.4483(9) 0.9374(7) 0.054(2) Uani 1 1 d .
C23 C 0.5611(9) 0.2830(8) 0.9155(8) 0.055(2) Uani 1 1 d .
C24 C 0.5768(10) 0.1588(9) 0.9701(8) 0.068(3) Uani 1 1 d .
H24C H 0.5084 0.1357 1.0385 0.082 Uiso 1 1 calc R
H24D H 0.6571 0.1555 0.9806 0.082 Uiso 1 1 calc R
H24E H 0.5750 0.1053 0.9262 0.082 Uiso 1 1 calc R
C31 C 0.7427(9) 0.9908(9) 0.4684(8) 0.058(3) Uani 1 1 d .
C32 C 0.5677(9) 1.0007(8) 0.5883(8) 0.053(2) Uani 1 1 d .
C33 C 0.3734(10) 0.9842(9) 0.7428(9) 0.067(3) Uani 1 1 d .
C34 C 0.2676(11) 1.0465(10) 0.8116(9) 0.085(4) Uani 1 1 d .
H34C H 0.2762 1.1303 0.7787 0.102 Uiso 1 1 calc R
H34D H 0.2730 1.0345 0.8816 0.102 Uiso 1 1 calc R
H34E H 0.1864 1.0142 0.8183 0.102 Uiso 1 1 calc R
O2 O 0.9064(5) 0.7519(7) 0.6004(7) 0.086(2) Uani 1 1 d G
H2A H 0.9941 0.6967 0.5815 0.103 Uiso 1 1 d G
H2B H 0.9336 0.8058 0.6087 0.103 Uiso 1 1 d G
O3 O 0.3447(6) 0.7120(6) 0.6369(6) 0.085(2) Uani 1 1 d G
H3A H 0.3658 0.6444 0.6000 0.102 Uiso 1 1 d GD
H3B H 0.3265 0.7819 0.5864 0.102 Uiso 1 1 d GD
O4 O 0.6058(8) 0.6433(7) 0.6385(7) 0.0398(19) Uiso 0.696(12) 1 d P
H4 H 0.5541 0.6125 0.6093 0.060 Uiso 0.696(12) 1 calc PR
O4' O 0.6513(19) 0.6704(17) 0.6641(15) 0.0398(19) Uiso 0.304(12) 1 d P
H4' H 0.7030 0.7012 0.6932 0.060 Uiso 0.304(12) 1 calc PR
O7 O 0.9204(18) 0.2886(14) 0.2450(11) 0.176(6) Uani 1 1 d G
H7A H 0.9203 0.3726 0.2041 0.211 Uiso 1 1 d G
H7B H 0.9180 0.2341 0.1983 0.211 Uiso 1 1 d G
O6 O 0.027(2) 0.193(2) 0.0612(19) 0.311(14) Uani 1 1 d .
H6A H 0.0806 0.1289 0.0825 0.373 Uiso 1 1 d R
H6B H 0.0830 0.2684 0.0241 0.373 Uiso 1 1 d R
O5 O 0.0438(13) 0.4430(17) 0.9107(14) 0.200(7) Uani 1 1 d G
H5A H 0.0717 0.3618 0.9358 0.240 Uiso 1 1 d G
H5B H 0.1152 0.4854 0.8444 0.240 Uiso 1 1 d G
O1 O 0.8140(8) 0.5476(7) 0.7804(6) 0.081(2) Uani 1 1 d G
H1A H 0.8983 0.5939 0.7530 0.097 Uiso 1 1 d G
H1B H 0.7785 0.5343 0.8607 0.097 Uiso 1 1 d G

loop_
_atom_site_aniso_label
_atom_site_aniso_U_11
_atom_site_aniso_U_22
_atom_site_aniso_U_33
_atom_site_aniso_U_23
_atom_site_aniso_U_13
_atom_site_aniso_U_12
Cu1 0.0533(8) 0.0424(8) 0.0462(9) -0.0096(6) -0.0032(6) 0.0134(6)
Cu2 0.0554(8) 0.0449(8) 0.0507(9) -0.0109(7) -0.0045(6) 0.0167(7)
Cu3 0.0556(8) 0.0417(8) 0.0506(9) -0.0093(7) -0.0030(6) 0.0158(6)
Cl1 0.0702(16) 0.0591(16) 0.0711(18) -0.0250(14) -0.0053(13) 0.0042(13)
O1A 0.084(5) 0.057(4) 0.077(5) -0.022(4) -0.003(4) -0.011(4)
O1B 0.138(8) 0.115(8) 0.122(8) -0.060(6) -0.073(7) 0.056(7)
O1C 0.100(6) 0.067(5) 0.082(6) -0.016(4) -0.034(5) 0.023(5)
O1D 0.082(6) 0.095(7) 0.132(8) -0.048(6) 0.033(5) -0.014(5)
Cl2 0.0724(16) 0.0579(16) 0.092(2) -0.0271(15) -0.0295(15) 0.0102(14)
O2A 0.084(7) 0.234(15) 0.213(13) -0.148(12) -0.029(8) 0.057(8)
O2B 0.275(17) 0.082(7) 0.158(11) -0.044(7) -0.006(11) -0.069(9)
O2C 0.174(11) 0.143(10) 0.196(12) -0.079(9) -0.130(10) 0.072(9)
O2D 0.120(7) 0.062(5) 0.095(6) -0.035(4) -0.047(5) 0.026(5)
O11 0.064(4) 0.055(4) 0.050(4) -0.015(3) -0.007(3) 0.018(3)
O31 0.059(4) 0.052(4) 0.060(4) -0.013(3) 0.003(3) 0.018(3)
O21 0.051(3) 0.045(4) 0.049(4) -0.009(3) -0.002(3) 0.005(3)
N11 0.054(4) 0.040(4) 0.054(5) -0.017(4) -0.010(4) 0.005(4)
N12 0.056(4) 0.038(4) 0.050(5) -0.007(4) 0.001(4) 0.013(4)
N13 0.057(5) 0.056(5) 0.048(5) -0.022(4) -0.007(4) 0.017(4)
N14 0.078(6) 0.040(5) 0.063(5) -0.015(4) 0.001(4) 0.006(4)
N15 0.053(4) 0.051(5) 0.050(5) -0.009(4) -0.003(4) 0.014(4)
N21 0.055(4) 0.046(4) 0.048(5) -0.018(4) -0.012(4) 0.014(4)
N22 0.046(4) 0.045(4) 0.044(4) -0.010(4) -0.013(3) 0.010(4)
N23 0.057(4) 0.050(5) 0.043(4) -0.014(4) -0.004(4) 0.014(4)
N24 0.058(5) 0.064(6) 0.066(6) -0.008(5) 0.010(4) 0.021(4)
N25 0.049(4) 0.041(4) 0.043(4) -0.003(3) -0.003(3) 0.001(3)
N31 0.058(4) 0.038(4) 0.052(5) -0.005(4) -0.001(4) 0.014(4)
N32 0.054(4) 0.041(4) 0.055(5) -0.013(4) -0.005(4) 0.014(4)
N33 0.054(4) 0.049(5) 0.066(6) -0.013(4) -0.013(4) 0.012(4)
N34 0.076(6) 0.049(5) 0.089(7) -0.007(5) 0.019(5) 0.007(5)
N35 0.062(5) 0.047(5) 0.059(5) -0.010(4) -0.004(4) 0.018(4)
C11 0.051(5) 0.055(6) 0.045(6) -0.018(5) -0.007(4) 0.018(5)
C12 0.047(5) 0.046(5) 0.047(6) -0.014(4) -0.008(4) 0.013(4)
C13 0.053(5) 0.061(6) 0.050(6) -0.015(5) 0.000(5) 0.008(5)
C14 0.071(7) 0.085(8) 0.057(7) -0.022(6) -0.007(5) 0.016(6)
C21 0.054(5) 0.050(6) 0.044(6) -0.011(5) -0.003(4) 0.009(5)
C22 0.057(5) 0.055(6) 0.040(5) -0.013(5) -0.004(4) -0.002(5)
C23 0.057(5) 0.041(5) 0.062(7) -0.014(5) -0.013(5) 0.009(5)
C24 0.078(7) 0.048(6) 0.055(7) -0.004(5) -0.001(5) 0.014(5)
C31 0.055(6) 0.046(6) 0.060(6) -0.011(5) -0.007(5) 0.009(5)
C32 0.052(5) 0.045(5) 0.053(6) -0.008(5) -0.010(5) 0.013(5)
C33 0.067(6) 0.051(6) 0.078(8) -0.020(6) -0.018(6) 0.035(6)
C34 0.080(8) 0.065(7) 0.081(8) -0.018(6) 0.004(6) 0.025(6)
O2 0.083(5) 0.087(6) 0.113(7) -0.062(5) -0.046(5) 0.038(5)
O3 0.118(7) 0.047(4) 0.092(6) -0.013(4) -0.042(5) 0.008(4)
O7 0.212(14) 0.159(12) 0.164(12) -0.012(10) -0.090(12) -0.037(13)
O6 0.27(2) 0.40(3) 0.37(3) -0.19(3) -0.19(2) 0.21(2)
O5 0.138(11) 0.27(2) 0.181(15) -0.097(14) -0.006(10) -0.071(12)
O1 0.100(6) 0.062(5) 0.055(4) -0.015(4) 0.003(4) 0.019(4)

loop_
_atom_type_symbol
_atom_type_description
_atom_type_scat_dispersion_real
_atom_type_scat_dispersion_imag
_atom_type_scat_source
C C 0.0181 0.0091 'International Tables Vol C Tables 4.2.6.8 and 6.1.1.4'
H H 0.0000 0.0000 'International Tables Vol C Tables 4.2.6.8 and 6.1.1.4'
Cl Cl 0.3639 0.7018 'International Tables Vol C Tables 4.2.6.8 and 6.1.1.4'
Cu Cu -1.9646 0.5888 'International Tables Vol C Tables 4.2.6.8 and 6.1.1.4'
N N 0.0311 0.0180 'International Tables Vol C Tables 4.2.6.8 and 6.1.1.4'
O O 0.0492 0.0322 'International Tables Vol C Tables 4.2.6.8 and 6.1.1.4'

loop_
_geom_angle_atom_site_label_1
_geom_angle_atom_site_label_2
_geom_angle_atom_site_label_3
_geom_angle
N22 Cu1 N11 169.8(3)
N22 Cu1 O21 87.4(3)
N11 Cu1 O21 96.5(3)
N12 Cu2 N31 173.5(4)
N12 Cu2 O11 87.3(3)
N31 Cu2 O11 95.1(3)
N12 Cu2 O2 93.0(3)
N31 Cu2 O2 92.9(3)
O11 Cu2 O2 93.8(3)
N32 Cu3 N21 168.8(4)
N32 Cu3 O31 87.4(3)
N21 Cu3 O31 93.6(3)
N32 Cu3 O3 97.9(3)
N21 Cu3 O3 93.2(3)
O31 Cu3 O3 88.5(3)
O1D Cl1 O1C 109.6(6)
O1D Cl1 O1B 111.5(7)
O1C Cl1 O1B 109.4(5)
O1D Cl1 O1A 109.0(5)
O1C Cl1 O1A 108.8(5)
O1B Cl1 O1A 108.5(6)
O2B Cl2 O2A 110.1(9)
O2B Cl2 O2C 107.6(10)
O2A Cl2 O2C 111.2(9)
O2B Cl2 O2D 111.1(7)
O2A Cl2 O2D 109.5(7)
O2C Cl2 O2D 107.4(6)
C13 O11 Cu2 130.8(6)
C33 O31 Cu3 129.5(6)
C23 O21 Cu1 130.9(6)
C11 N11 N12 104.6(7)
C11 N11 Cu1 138.3(7)
N12 N11 Cu1 117.1(5)
C12 N12 N11 105.4(7)
C12 N12 Cu2 130.0(7)
N11 N12 Cu2 123.8(5)
C12 N13 C11 101.5(7)
C11 N14 H14A 120.0
C11 N14 H14B 120.0
H14A N14 H14B 120.0
C13 N15 C12 125.3(7)
C13 N15 H15 117.4
C12 N15 H15 117.4
C21 N21 N22 104.9(7)
C21 N21 Cu3 138.6(6)
N22 N21 Cu3 116.4(5)
C22 N22 N21 103.8(7)
C22 N22 Cu1 129.3(6)
N21 N22 Cu1 124.6(5)
C22 N23 C21 101.7(8)
C21 N24 H24A 120.0
C21 N24 H24B 120.0
H24A N24 H24B 120.0
C23 N25 C22 124.8(8)
C23 N25 H25 117.6
C22 N25 H25 117.6
C31 N31 N32 105.0(7)
C31 N31 Cu2 137.5(6)
N32 N31 Cu2 117.3(5)
C32 N32 N31 104.9(7)
C32 N32 Cu3 129.9(6)
N31 N32 Cu3 124.8(5)
C32 N33 C31 101.1(8)
C31 N34 H34A 120.0
C31 N34 H34B 120.0
H34A N34 H34B 120.0
C33 N35 C32 126.3(8)
C33 N35 H35 116.9
C32 N35 H35 116.9
N11 C11 N13 113.6(9)
N11 C11 N14 123.6(8)
N13 C11 N14 122.7(8)
N12 C12 N13 114.9(8)
N12 C12 N15 122.9(8)
N13 C12 N15 122.2(8)
O11 C13 N15 122.8(9)
O11 C13 C14 120.0(9)
N15 C13 C14 117.2(8)
C13 C14 H14C 109.5
C13 C14 H14D 109.5
H14C C14 H14D 109.5
C13 C14 H14E 109.5
H14C C14 H14E 109.5
H14D C14 H14E 109.5
N21 C21 N23 113.9(8)
N21 C21 N24 123.1(9)
N23 C21 N24 123.0(8)
N22 C22 N23 115.7(9)
N22 C22 N25 122.3(8)
N23 C22 N25 122.0(8)
O21 C23 N25 123.6(9)
O21 C23 C24 122.1(8)
N25 C23 C24 114.3(8)
C23 C24 H24C 109.5
C23 C24 H24D 109.5
H24C C24 H24D 109.5
C23 C24 H24E 109.5
H24C C24 H24E 109.5
H24D C24 H24E 109.5
N31 C31 N34 123.8(9)
N31 C31 N33 113.7(8)
N34 C31 N33 122.5(9)
N32 C32 N33 115.4(8)
N32 C32 N35 122.9(9)
N33 C32 N35 121.7(8)
O31 C33 N35 123.8(8)
O31 C33 C34 115.5(10)
N35 C33 C34 120.7(9)
C33 C34 H34C 109.5
C33 C34 H34D 109.5
H34C C34 H34D 109.5
C33 C34 H34E 109.5
H34C C34 H34E 109.5
H34D C34 H34E 109.5
Cu2 O2 H2A 113.4
Cu2 O2 H2B 135.0
H2A O2 H2B 100.5
Cu3 O3 H3A 115.4
Cu3 O3 H3B 114.9
H3A O3 H3B 107.9
O4' O4 H4 180.0
O4 O4' H4' 180.0
H7A O7 H7B 107.9
H6A O6 H6B 107.9
H5A O5 H5B 107.9
H1A O1 H1B 107.9

loop_
_geom_bond_atom_site_label_1
_geom_bond_atom_site_label_2
_geom_bond_distance
Cu1 N22 1.903(7)
Cu1 N11 1.940(7)
Cu1 O21 1.984(6)
Cu2 N12 1.919(7)
Cu2 N31 1.956(7)
Cu2 O11 1.993(6)
Cu2 O2 2.262(6)
Cu3 N32 1.912(8)
Cu3 N21 1.944(8)
Cu3 O31 2.002(6)
Cu3 O3 2.379(6)
Cl1 O1D 1.419(8)
Cl1 O1C 1.429(8)
Cl1 O1B 1.443(9)
Cl1 O1A 1.446(7)
Cl2 O2B 1.370(11)
Cl2 O2A 1.377(10)
Cl2 O2C 1.386(10)
Cl2 O2D 1.423(8)
O11 C13 1.262(10)
O31 C33 1.264(11)
O21 C23 1.235(11)
N11 C11 1.323(11)
N11 N12 1.398(10)
N12 C12 1.302(10)
N13 C12 1.333(11)
N13 C11 1.350(11)
N14 C11 1.366(12)
N14 H14A 0.8600
N14 H14B 0.8600
N15 C13 1.354(12)
N15 C12 1.402(11)
N15 H15 0.8600
N21 C21 1.331(11)
N21 N22 1.421(9)
N22 C22 1.324(11)
N23 C22 1.331(11)
N23 C21 1.348(12)
N24 C21 1.364(11)
N24 H24A 0.8600
N24 H24B 0.8600
N25 C23 1.360(11)
N25 C22 1.394(12)
N25 H25 0.8600
N31 C31 1.324(12)
N31 N32 1.404(9)
N32 C32 1.311(11)
N33 C32 1.334(12)
N33 C31 1.363(11)
N34 C31 1.356(12)
N34 H34A 0.8600
N34 H34B 0.8600
N35 C33 1.324(13)
N35 C32 1.377(11)
N35 H35 0.8600
C13 C14 1.481(14)
C14 H14C 0.9600
C14 H14D 0.9600
C14 H14E 0.9600
C23 C24 1.494(13)
C24 H24C 0.9600
C24 H24D 0.9600
C24 H24E 0.9600
C33 C34 1.508(13)
C34 H34C 0.9600
C34 H34D 0.9600
C34 H34E 0.9600
O2 H2A 1.1388
O2 H2B 0.7494
O3 H3A 1.0021
O3 H3B 1.0021
O4 O4' 0.818(19)
O4 H4 0.9300
O4' H4' 0.9300
O7 H7A 1.0021
O7 H7B 1.0021
O6 H6A 1.0021
O6 H6B 1.0022
O5 H5A 1.0020
O5 H5B 1.0021
O1 H1A 1.0021
O1 H1B 1.0021

loop_
_geom_torsion_atom_site_label_1
_geom_torsion_atom_site_label_2
_geom_torsion_atom_site_label_3
_geom_torsion_atom_site_label_4
_geom_torsion
N12 Cu2 O11 C13 4.7(9)
N31 Cu2 O11 C13 -169.3(9)
O2 Cu2 O11 C13 97.5(9)
N32 Cu3 O31 C33 2.6(10)
N21 Cu3 O31 C33 171.5(10)
O3 Cu3 O31 C33 -95.4(10)
N22 Cu1 O21 C23 7.6(9)
N11 Cu1 O21 C23 -163.0(9)
N22 Cu1 N11 C11 -93(2)
O21 Cu1 N11 C11 19.6(11)
N22 Cu1 N11 N12 86.9(19)
O21 Cu1 N11 N12 -160.9(6)
C11 N11 N12 C12 0.5(10)
Cu1 N11 N12 C12 -179.1(6)
C11 N11 N12 Cu2 171.3(7)
Cu1 N11 N12 Cu2 -8.3(10)
O11 Cu2 N12 C12 -8.5(9)
O2 Cu2 N12 C12 -102.2(9)
O11 Cu2 N12 N11 -176.8(8)
O2 Cu2 N12 N11 89.5(8)
N32 Cu3 N21 C21 112.9(17)
O31 Cu3 N21 C21 18.2(10)
O3 Cu3 N21 C21 -70.5(10)
N32 Cu3 N21 N22 -71.0(17)
O31 Cu3 N21 N22 -165.7(6)
O3 Cu3 N21 N22 105.6(6)
C21 N21 N22 C22 1.0(9)
Cu3 N21 N22 C22 -176.4(6)
C21 N21 N22 Cu1 165.0(6)
Cu3 N21 N22 Cu1 -12.4(9)
N11 Cu1 N22 C22 99.4(19)
O21 Cu1 N22 C22 -13.6(8)
N11 Cu1 N22 N21 -60(2)
O21 Cu1 N22 N21 -173.3(7)
O11 Cu2 N31 C31 -20.9(12)
O2 Cu2 N31 C31 73.3(12)
O11 Cu2 N31 N32 166.6(7)
O2 Cu2 N31 N32 -99.3(7)
C31 N31 N32 C32 1.2(11)
Cu2 N31 N32 C32 176.0(7)
C31 N31 N32 Cu3 -172.0(7)
Cu2 N31 N32 Cu3 2.8(10)
N21 Cu3 N32 C32 -93.1(17)
O31 Cu3 N32 C32 2.3(9)
O3 Cu3 N32 C32 90.4(9)
N21 Cu3 N32 N31 78.4(17)
O31 Cu3 N32 N31 173.7(8)
O3 Cu3 N32 N31 -98.2(8)
N12 N11 C11 N13 -0.5(11)
Cu1 N11 C11 N13 179.0(7)
N12 N11 C11 N14 178.1(9)
Cu1 N11 C11 N14 -2.4(17)
C12 N13 C11 N11 0.3(11)
C12 N13 C11 N14 -178.4(10)
N11 N12 C12 N13 -0.4(11)
Cu2 N12 C12 N13 -170.4(7)
N11 N12 C12 N15 -178.0(8)
Cu2 N12 C12 N15 12.0(14)
C11 N13 C12 N12 0.1(11)
C11 N13 C12 N15 177.7(9)
C13 N15 C12 N12 -9.3(16)
C13 N15 C12 N13 173.2(10)
Cu2 O11 C13 N15 -4.3(16)
Cu2 O11 C13 C14 176.9(7)
C12 N15 C13 O11 5.4(17)
C12 N15 C13 C14 -175.7(9)
N22 N21 C21 N23 -0.2(11)
Cu3 N21 C21 N23 176.3(7)
N22 N21 C21 N24 178.0(9)
Cu3 N21 C21 N24 -5.5(17)
C22 N23 C21 N21 -0.7(11)
C22 N23 C21 N24 -178.9(10)
N21 N22 C22 N23 -1.6(11)
Cu1 N22 C22 N23 -164.5(7)
N21 N22 C22 N25 179.1(8)
Cu1 N22 C22 N25 16.1(14)
C21 N23 C22 N22 1.5(11)
C21 N23 C22 N25 -179.2(9)
C23 N25 C22 N22 -7.9(15)
C23 N25 C22 N23 172.7(9)
Cu1 O21 C23 N25 -3.6(15)
Cu1 O21 C23 C24 176.4(7)
C22 N25 C23 O21 1.7(16)
C22 N25 C23 C24 -178.3(9)
N32 N31 C31 N34 179.6(10)
Cu2 N31 C31 N34 6.5(19)
N32 N31 C31 N33 -1.3(12)
Cu2 N31 C31 N33 -174.5(7)
C32 N33 C31 N31 0.8(13)
C32 N33 C31 N34 179.9(11)
N31 N32 C32 N33 -0.8(12)
Cu3 N32 C32 N33 172.0(7)
N31 N32 C32 N35 -179.7(9)
Cu3 N32 C32 N35 -6.9(16)
C31 N33 C32 N32 0.0(12)
C31 N33 C32 N35 178.9(9)
C33 N35 C32 N32 7.3(17)
C33 N35 C32 N33 -171.5(11)
Cu3 O31 C33 N35 -2.8(17)
Cu3 O31 C33 C34 179.5(8)
C32 N35 C33 O31 -2.3(19)
C32 N35 C33 C34 175.2(11)
